data_7042551
loop_
_publ_author_name
'Albino, M.'
'Clark, L.'
'Lhoste, J.'
'Payen, C.'
'Gren\`eche, J-M'
'Lightfoot, P.'
'Maisonneuve, V.'
'Leblanc, M.'

_publ_section_title
;
 A magnetisation and M\"ossbauer study of triazole
 (M1-x(2+)Mx(3+))M(3+)F5(Htaz)1-x(taz)x weberites (M = Fe, Co, Mn, Zn, Ga,
 V).
;
_journal_issue 16
_journal_name_full 'Dalton transactions (Cambridge, England : 2003)'
_journal_page_first 5352
_journal_page_last 5362
_journal_paper_doi 10.1039/c7dt00587c
_journal_volume 46
_journal_year 2017
_chemical_formula_sum 'C2 F5 Fe1.06 Mn0.94 N3'
_chemical_formula_weight 271.89
_chemical_name_systematic ' ?'
_space_group_IT_number 74
_symmetry_cell_setting orthorhombic
_symmetry_space_group_name_Hall '-I 2b 2'
_symmetry_space_group_name_H-M 'I m m a'
_audit_update_record
;
2017-01-16 deposited with the CCDC.
2017-03-20 downloaded from the CCDC.
;
_cell_angle_alpha 90.00000
_cell_angle_beta 90.00000
_cell_angle_gamma 90.00000
_cell_formula_units_Z 4
_cell_length_a 9.2919(3)
_cell_length_b 7.5003(2)
_cell_length_c 9.6020(3)
_cell_measurement_temperature 296
_cell_volume 669.18(3)
_computing_structure_refinement FULLPROF
_diffrn_ambient_temperature 296(2)
_diffrn_measurement_device_type 'Xpert Panaltycal'
_diffrn_radiation_monochromator graphite
_diffrn_radiation_source 'fine-focus sealed tube'
_diffrn_radiation_type MoK\a
_diffrn_radiation_wavelength 0.71069
_pd_instr_location ' ?'
_pd_meas_2theta_range_inc 0.016712
_pd_meas_2theta_range_max 100.00121
_pd_meas_2theta_range_min 5.11462
_pd_meas_number_of_points 5679
_pd_proc_2theta_range_inc 0.016712
_pd_proc_2theta_range_max 99.7964
_pd_proc_2theta_range_min 4.9098
_pd_proc_ls_pref_orient_corr ' ?'
_pd_proc_ls_prof_R_factor 0.9515
_pd_proc_ls_prof_wR_expected 0.8840
_pd_proc_ls_prof_wR_factor 1.2402
_pd_proc_wavelength 1.540560
_pd_spec_mounting ' ?'
_refine_ls_goodness_of_fit_all 1.4030
_refine_ls_number_parameters 67
_refine_ls_number_reflns 439
_refine_ls_number_restraints 0
_refine_ls_R_I_factor 3.9602
_cod_data_source_file c7dt00587c2.cif
_cod_data_source_block MnFeF5Htaz_2
_cod_depositor_comments
;
The following automatic conversions were performed:

'_symmetry_cell_setting' value 'Orthorhombic' changed to
'orthorhombic' according to
/home/data/users/saulius/crontab/automatic-downloads/rss-feeds/RSC/lib/dictionaries/cif_core.dic
dictionary named 'cif_core.dic' version 2.4.2 from 2011-04-26.

Automatic conversion script
Id: cif_fix_values 4973 2017-02-22 13:04:09Z antanas 

 Adding full bibliography for 7042543--7042551.cif.
;
_cod_original_cell_volume 669.18(4)
_cod_database_code 7042551
_pd_proc_ls_prof_cr_factor 16.2015
_pd_proc_ls_prof_cwr_factor 8.5859
_pd_proc_ls_prof_cwr_expected 6.1197
_pd_proc_ls_prof_chi2 1.9684
_pd_proc_ls_prof_echi2 2.0383

loop_
_symmetry_equiv_pos_as_xyz
x,y,z
x+1/2,-y+1/2,-z+1/2
-x+1/2,y,-z+1/2
-x,-y+1/2,z
-x,-y,-z
-x+1/2,y+1/2,z+1/2
x+1/2,-y,z+1/2
x,y+1/2,-z
x+1/2,y+1/2,z+1/2
x,-y,-z
-x,y+1/2,-z
-x+1/2,-y,z+1/2
-x+1/2,-y+1/2,-z+1/2
-x,y,z
x,-y+1/2,z
x+1/2,y,-z+1/2

loop_
_atom_site_label
_atom_site_fract_x
_atom_site_fract_y
_atom_site_fract_z
_atom_site_U_iso_or_equiv
_atom_site_occupancy
_atom_site_adp_type
_atom_site_type_symbol
Mn1 0.75000 0.75000 0.75000 0.01267 0.94000 Uiso Mn
Fe1 0.75000 0.75000 0.75000 0.01267 0.06000 Uiso Fe
Fe2 0.50000 0.50000 0.50000 0.01267 1.00000 Uiso Fe
F1 0.50000 0.75000 0.4289(5) 0.01267 1.00000 Uiso F
F2 0.6456(2) 0.5505(3) 0.6354(2) 0.01267 1.00000 Uiso F
N1 0.9293(5) 0.75000 0.5708(6) 0.01267 1.00000 Uiso N
N2 1.00000 0.75000 0.3591(8) 0.01267 1.00000 Uiso N
C1 0.8844(7) 0.75000 0.4458(7) 0.01267 1.00000 Uiso C

loop_
_atom_type_symbol
_atom_type_description
_atom_type_scat_dispersion_real
_atom_type_scat_dispersion_imag
_atom_type_scat_source
Mn Mn 0.337 0.728 'International Tables Vol C Tables 4.2.6.8 and 6.1.1.4'
Fe Fe 0.346 0.844 'International Tables Vol C Tables 4.2.6.8 and 6.1.1.4'
F F 0.0171 0.0103 'International Tables Vol C Tables 4.2.6.8 and 6.1.1.4'
N N 0.0061 0.0033 'International Tables Vol C Tables 4.2.6.8 and 6.1.1.4'
C C 0.0033 0.0016 'International Tables Vol C Tables 4.2.6.8 and 6.1.1.4'

loop_
_geom_angle_atom_site_label_1
_geom_angle_atom_site_label_2
_geom_angle_atom_site_label_3
_geom_angle
_geom_angle_site_symmetry_1
_geom_angle_site_symmetry_3
F2 Mn1 F2 88.86(13) 1_555 3_656
F2 Mn1 F2 180.00(18) 1_555 13_666
F2 Mn1 F2 91.14(15) 1_555 15_565
F2 Mn1 N1 86.8(2) 1_555 1_555
F2 Mn1 N1 82.05(19) 1_555 2_466
F2 Mn1 N1 93.2(2) 1_555 3_656
F2 Mn1 N1 97.95(19) 1_555 4_765
F2 Mn1 C1 72.5(2) 1_555 1_555
F2 Mn1 C1 107.5(3) 1_555 3_656
F2 Mn1 F2 91.14(15) 3_656 13_666
F2 Mn1 F2 180.00(18) 3_656 15_565
F2 Mn1 N1 93.2(2) 3_656 1_555
F2 Mn1 N1 97.95(19) 3_656 2_466
F2 Mn1 N1 86.8(2) 3_656 3_656
F2 Mn1 N1 82.05(19) 3_656 4_765
F2 Mn1 C1 107.5(3) 3_656 1_555
F2 Mn1 C1 72.5(2) 3_656 3_656
F2 Mn1 F2 88.86(13) 13_666 15_565
F2 Mn1 N1 93.2(2) 13_666 1_555
F2 Mn1 N1 97.95(19) 13_666 2_466
F2 Mn1 N1 86.8(2) 13_666 3_656
F2 Mn1 N1 82.05(19) 13_666 4_765
F2 Mn1 C1 107.5(3) 13_666 1_555
F2 Mn1 C1 72.5(2) 13_666 3_656
F2 Mn1 N1 86.8(2) 15_565 1_555
F2 Mn1 N1 82.05(19) 15_565 2_466
F2 Mn1 N1 93.2(2) 15_565 3_656
F2 Mn1 N1 97.95(19) 15_565 4_765
F2 Mn1 C1 72.5(2) 15_565 1_555
F2 Mn1 C1 107.5(3) 15_565 3_656
N1 Mn1 N1 164.1(3) 1_555 2_466
N1 Mn1 N1 180.0(4) 1_555 3_656
N1 Mn1 C1 159.1(4) 1_555 3_656
N1 Mn1 N1 180.0(3) 2_466 4_765
N1 Mn1 C1 143.2(3) 2_466 1_555
N1 Mn1 N1 164.1(3) 3_656 4_765
N1 Mn1 C1 159.1(4) 3_656 1_555
N1 Mn1 C1 143.2(3) 4_765 3_656
C1 Mn1 C1 180.0(4) 1_555 3_656
F2 Fe1 F2 88.86(13) 1_555 3_656
F2 Fe1 F2 180.00(18) 1_555 13_666
F2 Fe1 F2 91.14(15) 1_555 15_565
F2 Fe1 N1 86.8(2) 1_555 1_555
F2 Fe1 N1 82.05(19) 1_555 2_466
F2 Fe1 N1 93.2(2) 1_555 3_656
F2 Fe1 N1 97.95(19) 1_555 4_765
F2 Fe1 C1 72.5(2) 1_555 1_555
F2 Fe1 C1 107.5(3) 1_555 3_656
F2 Fe1 F2 91.14(15) 3_656 13_666
F2 Fe1 F2 180.00(18) 3_656 15_565
F2 Fe1 N1 93.2(2) 3_656 1_555
F2 Fe1 N1 97.95(19) 3_656 2_466
F2 Fe1 N1 86.8(2) 3_656 3_656
F2 Fe1 N1 82.05(19) 3_656 4_765
F2 Fe1 C1 107.5(3) 3_656 1_555
F2 Fe1 C1 72.5(2) 3_656 3_656
F2 Fe1 F2 88.86(13) 13_666 15_565
F2 Fe1 N1 93.2(2) 13_666 1_555
F2 Fe1 N1 97.95(19) 13_666 2_466
F2 Fe1 N1 86.8(2) 13_666 3_656
F2 Fe1 N1 82.05(19) 13_666 4_765
F2 Fe1 C1 107.5(3) 13_666 1_555
F2 Fe1 C1 72.5(2) 13_666 3_656
F2 Fe1 N1 86.8(2) 15_565 1_555
F2 Fe1 N1 82.05(19) 15_565 2_466
F2 Fe1 N1 93.2(2) 15_565 3_656
F2 Fe1 N1 97.95(19) 15_565 4_765
F2 Fe1 C1 72.5(2) 15_565 1_555
F2 Fe1 C1 107.5(3) 15_565 3_656
N1 Fe1 N1 164.1(3) 1_555 2_466
N1 Fe1 N1 180.0(4) 1_555 3_656
N1 Fe1 C1 159.1(4) 1_555 3_656
N1 Fe1 N1 180.0(3) 2_466 4_765
N1 Fe1 C1 143.2(3) 2_466 1_555
N1 Fe1 N1 164.1(3) 3_656 4_765
N1 Fe1 C1 159.1(4) 3_656 1_555
N1 Fe1 C1 143.2(3) 4_765 3_656
C1 Fe1 C1 180.0(4) 1_555 3_656
F1 Fe2 F1 180.00(15) 1_555 5_666
F1 Fe2 F2 92.66(18) 1_555 1_555
F1 Fe2 F2 87.34(12) 1_555 5_666
F1 Fe2 F2 87.34(12) 1_555 10_566
F1 Fe2 F2 92.66(18) 1_555 14_655
F1 Fe2 F2 87.34(12) 5_666 1_555
F1 Fe2 F2 92.66(18) 5_666 5_666
F1 Fe2 F2 92.66(18) 5_666 10_566
F1 Fe2 F2 87.34(12) 5_666 14_655
F2 Fe2 F2 180.00(18) 1_555 5_666
F2 Fe2 F2 90.05(14) 1_555 10_566
F2 Fe2 F2 89.95(14) 1_555 14_655
F2 Fe2 F2 89.95(14) 5_666 10_566
F2 Fe2 F2 90.05(14) 5_666 14_655
F2 Fe2 F2 180.00(18) 10_566 14_655
Fe2 F1 Fe2 139.99(7) 1_555 4_665
Fe2 F1 F2 104.91(13) 1_555 4_665
Fe2 F1 F2 45.08(8) 1_555 5_666
Fe2 F1 F2 149.60(13) 1_555 8_556
Fe2 F1 F2 45.08(8) 1_555 10_566
Fe2 F1 F2 149.60(13) 1_555 11_656
Fe2 F1 F2 104.91(13) 1_555 15_565
Fe2 F1 N2 110.0(3) 1_555 2_465
Fe2 F1 F2 104.91(13) 4_665 1_555
Fe2 F1 F2 149.60(13) 4_665 5_666
Fe2 F1 F2 45.08(8) 4_665 8_556
Fe2 F1 F2 149.60(13) 4_665 10_566
Fe2 F1 F2 45.08(8) 4_665 11_656
Fe2 F1 F2 104.91(13) 4_665 14_655
Fe2 F1 N2 110.0(3) 4_665 2_465
F2 F1 F2 90.99(14) 1_555 4_665
F2 F1 F2 87.61(12) 1_555 5_666
F2 F1 F2 111.23(14) 1_555 8_556
F2 F1 F2 58.61(11) 1_555 10_566
F2 F1 F2 147.30(15) 1_555 11_656
F2 F1 F2 57.15(12) 1_555 14_655
F2 F1 F2 63.88(13) 1_555 15_565
F2 F1 N2 134.5(3) 1_555 2_465
F2 F1 F2 111.23(14) 4_665 5_666
F2 F1 F2 87.61(12) 4_665 8_556
F2 F1 F2 147.30(15) 4_665 10_566
F2 F1 F2 58.61(11) 4_665 11_656
F2 F1 F2 63.88(13) 4_665 14_655
F2 F1 F2 57.15(12) 4_665 15_565
F2 F1 N2 134.5(3) 4_665 2_465
F2 F1 F2 153.56(15) 5_666 8_556
F2 F1 F2 60.14(9) 5_666 10_566
F2 F1 F2 113.16(13) 5_666 11_656
F2 F1 F2 58.61(11) 5_666 14_655
F2 F1 F2 147.30(15) 5_666 15_565
F2 F1 N2 76.8(2) 5_666 2_465
F2 F1 F2 113.16(13) 8_556 10_566
F2 F1 F2 60.14(9) 8_556 11_656
F2 F1 F2 147.30(15) 8_556 14_655
F2 F1 F2 58.61(11) 8_556 15_565
F2 F1 N2 76.8(2) 8_556 2_465
F2 F1 F2 153.56(15) 10_566 11_656
F2 F1 F2 87.61(12) 10_566 14_655
F2 F1 F2 111.23(14) 10_566 15_565
F2 F1 N2 76.8(2) 10_566 2_465
F2 F1 F2 111.23(14) 11_656 14_655
F2 F1 F2 87.61(12) 11_656 15_565
F2 F1 N2 76.8(2) 11_656 2_465
F2 F1 F2 90.99(14) 14_655 15_565
F2 F1 N2 134.5(3) 14_655 2_465
F2 F1 N2 134.5(3) 15_565 2_465
Mn1 F2 Fe2 145.61(8) 1_555 1_555
Mn1 F2 F1 102.23(17) 1_555 1_555
Mn1 F2 F1 161.45(11) 1_555 5_666
Mn1 F2 F2 45.57(9) 1_555 3_656
Mn1 F2 F2 134.74(12) 1_555 10_566
Mn1 F2 F2 117.58(11) 1_555 14_655
Mn1 F2 N1 50.62(15) 1_555 1_555
Mn1 F2 N1 47.03(15) 1_555 3_656
Mn1 F2 N2 109.05(12) 1_555 6_645
Mn1 F2 C1 69.4(2) 1_555 1_555
Mn1 F2 C1 107.72(17) 1_555 8_546
Fe1 F2 Fe2 145.61(8) 1_555 1_555
Fe1 F2 F1 102.23(17) 1_555 1_555
Fe1 F2 F1 161.45(11) 1_555 5_666
Fe1 F2 F2 45.57(9) 1_555 3_656
Fe1 F2 F2 134.74(12) 1_555 10_566
Fe1 F2 F2 117.58(11) 1_555 14_655
Fe1 F2 N1 50.62(15) 1_555 1_555
Fe1 F2 N1 47.03(15) 1_555 3_656
Fe1 F2 N2 109.05(12) 1_555 6_645
Fe1 F2 C1 69.4(2) 1_555 1_555
Fe1 F2 C1 107.72(17) 1_555 8_546
Fe2 F2 F1 47.58(8) 1_555 5_666
Fe2 F2 F2 167.65(12) 1_555 3_656
Fe2 F2 F2 45.03(9) 1_555 14_655
Fe2 F2 F2 101.41(12) 1_555 15_565
Fe2 F2 N1 124.2(2) 1_555 1_555
Fe2 F2 N1 121.8(2) 1_555 3_656
Fe2 F2 N2 91.0(3) 1_555 6_645
Fe2 F2 C1 101.2(2) 1_555 1_555
Fe2 F2 C1 100.5(2) 1_555 8_546
F1 F2 F1 92.39(12) 1_555 5_666
F1 F2 F2 147.37(18) 1_555 3_656
F1 F2 F2 58.33(11) 1_555 10_566
F1 F2 F2 61.43(13) 1_555 14_655
F1 F2 F2 58.06(13) 1_555 15_565
F1 F2 N1 90.64(18) 1_555 1_555
F1 F2 N1 105.1(3) 1_555 3_656
F1 F2 N2 127.2(3) 1_555 6_645
F1 F2 C1 71.88(20) 1_555 1_555
F1 F2 C1 121.60(20) 1_555 8_546
F1 F2 F2 120.19(14) 5_666 3_656
F1 F2 F2 63.06(12) 5_666 10_566
F1 F2 F2 59.93(9) 5_666 14_655
F1 F2 F2 146.58(12) 5_666 15_565
F1 F2 N1 141.69(16) 5_666 1_555
F1 F2 N1 118.2(2) 5_666 3_656
F1 F2 N2 52.47(19) 5_666 6_645
F1 F2 C1 126.9(2) 5_666 1_555
F1 F2 C1 73.09(18) 5_666 8_546
F2 F2 F2 136.07(13) 3_656 10_566
F2 F2 F2 131.40(12) 3_656 14_655
F2 F2 F2 90.00(11) 3_656 15_565
F2 F2 N1 65.60(15) 3_656 1_555
F2 F2 N1 59.56(14) 3_656 3_656
F2 F2 N2 77.81(11) 3_656 6_645
F2 F2 C1 88.2(2) 3_656 1_555
F2 F2 C1 74.28(17) 3_656 8_546
F2 F2 F2 90.00(11) 10_566 14_655
F2 F2 F2 106.24(13) 10_566 15_565
F2 F2 N1 86.72(16) 10_566 1_555
F2 F2 N1 163.1(2) 10_566 3_656
F2 F2 N2 114.9(3) 10_566 6_645
F2 F2 C1 65.75(17) 10_566 1_555
F2 F2 C1 64.96(17) 10_566 8_546
F2 F2 F2 90.00(12) 14_655 15_565
F2 F2 N1 148.4(2) 14_655 1_555
F2 F2 N1 77.71(17) 14_655 3_656
F2 F2 N2 66.51(15) 14_655 6_645
F2 F2 C1 133.3(3) 14_655 1_555
F2 F2 C1 132.9(2) 14_655 8_546
F2 F2 N1 61.08(14) 15_565 1_555
F2 F2 N1 62.75(15) 15_565 3_656
F2 F2 N2 131.60(16) 15_565 6_645
F2 F2 C1 62.47(17) 15_565 1_555
F2 F2 C1 133.78(16) 15_565 8_546
N1 F2 N1 97.6(2) 1_555 3_656
N1 F2 N2 142.0(2) 1_555 6_645
N1 F2 C1 72.92(13) 1_555 8_546
N1 F2 N2 70.91(14) 3_656 6_645
N1 F2 C1 114.8(3) 3_656 1_555
N1 F2 C1 131.9(2) 3_656 8_546
N2 F2 C1 159.4(3) 6_645 1_555
N2 F2 C1 87.9(2) 6_645 8_546
C1 F2 C1 73.64(15) 1_555 8_546
Mn1 N1 Mn1 104.07(15) 1_555 2_566
Mn1 N1 Fe1 104.07(15) 1_555 2_566
Mn1 N1 N1 134.1(4) 1_555 4_765
Mn1 N1 N2 153.8(4) 1_555 1_555
Mn1 N1 C1 116.8(6) 1_555 1_555
Mn1 N1 C1 168.8(4) 1_555 4_765
Mn1 N1 Fe1 104.07(15) 2_566 1_555
Mn1 N1 F2 129.61(13) 2_566 1_555
Mn1 N1 F2 75.69(13) 2_566 3_656
Mn1 N1 F2 75.69(13) 2_566 13_666
Mn1 N1 F2 129.61(13) 2_566 15_565
Mn1 N1 N2 102.1(3) 2_566 1_555
Mn1 N1 C1 139.2(6) 2_566 1_555
Mn1 N1 C1 64.7(3) 2_566 4_765
Fe1 N1 Fe1 104.07(15) 1_555 2_566
Fe1 N1 N1 134.1(4) 1_555 4_765
Fe1 N1 N2 153.8(4) 1_555 1_555
Fe1 N1 C1 116.8(6) 1_555 1_555
Fe1 N1 C1 168.8(4) 1_555 4_765
Fe1 N1 F2 129.61(13) 2_566 1_555
Fe1 N1 F2 75.69(13) 2_566 3_656
Fe1 N1 F2 75.69(13) 2_566 13_666
Fe1 N1 F2 129.61(13) 2_566 15_565
Fe1 N1 N2 102.1(3) 2_566 1_555
Fe1 N1 C1 139.2(6) 2_566 1_555
Fe1 N1 C1 64.7(3) 2_566 4_765
F2 N1 F2 54.84(14) 1_555 3_656
F2 N1 F2 82.35(15) 1_555 13_666
F2 N1 F2 57.84(13) 1_555 15_565
F2 N1 N1 148.4(4) 1_555 4_765
F2 N1 N2 116.9(3) 1_555 1_555
F2 N1 C1 84.8(5) 1_555 1_555
F2 N1 C1 144.5(4) 1_555 4_765
F2 N1 F2 54.49(14) 3_656 13_666
F2 N1 F2 82.35(15) 3_656 15_565
F2 N1 N1 102.3(4) 3_656 4_765
F2 N1 N2 152.5(4) 3_656 1_555
F2 N1 C1 138.2(6) 3_656 1_555
F2 N1 C1 131.8(4) 3_656 4_765
F2 N1 F2 54.84(14) 13_666 15_565
F2 N1 N1 102.3(4) 13_666 4_765
F2 N1 N2 152.5(4) 13_666 1_555
F2 N1 C1 138.2(6) 13_666 1_555
F2 N1 C1 131.8(4) 13_666 4_765
F2 N1 N1 148.4(4) 15_565 4_765
F2 N1 N2 116.9(3) 15_565 1_555
F2 N1 C1 84.8(5) 15_565 1_555
F2 N1 C1 144.5(4) 15_565 4_765
N1 N1 N2 72.1(6) 4_765 1_555
N1 N1 C1 109.2(8) 4_765 1_555
C1 N1 C1 74.4(6) 1_555 4_765
F1 N2 F2 50.7(2) 2_565 6_654
F1 N2 F2 50.7(2) 2_565 7_564
F1 N2 F2 50.7(2) 2_565 9_554
F1 N2 F2 50.7(2) 2_565 12_664
F1 N2 N1 162.1(5) 2_565 1_555
F1 N2 N1 162.1(5) 2_565 4_765
F1 N2 C1 127.8(6) 2_565 1_555
F1 N2 C1 127.8(6) 2_565 4_765
F2 N2 F2 101.49(15) 6_654 7_564
F2 N2 F2 46.97(13) 6_654 9_554
F2 N2 F2 83.20(14) 6_654 12_664
F2 N2 N1 118.7(3) 6_654 1_555
F2 N2 N1 136.4(3) 6_654 4_765
F2 N2 C1 94.2(4) 6_654 1_555
F2 N2 C1 134.6(5) 6_654 4_765
F2 N2 F2 83.20(14) 7_564 9_554
F2 N2 F2 46.97(13) 7_564 12_664
F2 N2 N1 136.4(3) 7_564 1_555
F2 N2 N1 118.7(3) 7_564 4_765
F2 N2 C1 134.6(5) 7_564 1_555
F2 N2 C1 94.2(4) 7_564 4_765
F2 N2 F2 101.49(15) 9_554 12_664
F2 N2 N1 136.4(3) 9_554 1_555
F2 N2 N1 118.7(3) 9_554 4_765
F2 N2 C1 134.6(5) 9_554 1_555
F2 N2 C1 94.2(4) 9_554 4_765
F2 N2 N1 118.7(3) 12_664 1_555
F2 N2 N1 136.4(3) 12_664 4_765
F2 N2 C1 94.2(4) 12_664 1_555
F2 N2 C1 134.6(5) 12_664 4_765
N1 N2 C1 70.1(5) 1_555 4_765
N1 N2 C1 70.1(5) 4_765 1_555
C1 N2 C1 104.4(8) 1_555 4_765
Mn1 C1 F2 87.27(16) 1_555 8_556
Mn1 C1 F2 87.27(16) 1_555 10_566
Mn1 C1 N1 78.4(3) 1_555 4_765
Mn1 C1 N2 150.9(5) 1_555 1_555
Mn1 C1 C1 113.1(4) 1_555 4_765
Fe1 C1 F2 87.27(16) 1_555 8_556
Fe1 C1 F2 87.27(16) 1_555 10_566
Fe1 C1 N1 78.4(3) 1_555 4_765
Fe1 C1 N2 150.9(5) 1_555 1_555
Fe1 C1 C1 113.1(4) 1_555 4_765
F2 C1 F2 89.28(16) 1_555 8_556
F2 C1 F2 49.29(15) 1_555 10_566
F2 C1 F2 55.07(16) 1_555 15_565
F2 C1 N1 72.2(5) 1_555 1_555
F2 C1 N1 104.1(3) 1_555 4_765
F2 C1 N2 152.42(7) 1_555 1_555
F2 C1 C1 133.3(4) 1_555 4_765
F2 C1 F2 87.56(15) 8_556 10_566
F2 C1 F2 49.29(15) 8_556 15_565
F2 C1 N1 116.7(5) 8_556 1_555
F2 C1 N1 134.1(3) 8_556 4_765
F2 C1 N2 113.1(4) 8_556 1_555
F2 C1 C1 132.9(4) 8_556 4_765
F2 C1 F2 89.28(16) 10_566 15_565
F2 C1 N1 116.7(5) 10_566 1_555
F2 C1 N1 134.1(3) 10_566 4_765
F2 C1 N2 113.1(4) 10_566 1_555
F2 C1 C1 132.9(4) 10_566 4_765
F2 C1 N1 72.2(5) 15_565 1_555
F2 C1 N1 104.1(3) 15_565 4_765
F2 C1 N2 152.4(5) 15_565 1_555
F2 C1 C1 133.3(4) 15_565 4_765
N1 C1 N2 108.6(8) 1_555 1_555
N1 C1 C1 70.8(6) 1_555 4_765
N1 C1 N2 72.5(6) 4_765 1_555

loop_
_geom_bond_atom_site_label_1
_geom_bond_atom_site_label_2
_geom_bond_distance
_geom_bond_site_symmetry_2
Mn1 F2 2.095(2) 1_555
Mn1 F2 2.095(2) 3_656
Mn1 F2 2.095(2) 13_666
Mn1 F2 2.095(2) 15_565
Mn1 N1 2.395(5) 1_555
Mn1 N1 3.441(5) 2_466
Mn1 N1 2.395(5) 3_656
Mn1 N1 3.441(5) 4_765
Mn1 C1 3.177(7) 1_555
Mn1 C1 3.177(7) 3_656
Fe1 F2 2.095(2) 1_555
Fe1 F2 2.095(2) 3_656
Fe1 F2 2.095(2) 13_666
Fe1 F2 2.095(2) 15_565
Fe1 N1 2.395(5) 1_555
Fe1 N1 3.441(5) 2_466
Fe1 N1 2.395(5) 3_656
Fe1 N1 3.441(5) 4_765
Fe1 C1 3.177(7) 1_555
Fe1 C1 3.177(7) 3_656
Fe2 F1 1.9955(16) 1_555
Fe2 F1 1.9955(16) 5_666
Fe2 F2 1.9142(19) 1_555
Fe2 F2 1.9142(19) 5_666
Fe2 F2 1.9142(19) 10_566
Fe2 F2 1.9142(19) 14_655
F1 Fe2 1.9955(16) 1_555
F1 Fe2 1.9955(16) 4_665
F1 F2 2.829(4) 1_555
F1 F2 2.829(4) 4_665
F1 F2 2.700(2) 5_666
F1 F2 2.700(2) 8_556
F1 F2 2.700(2) 10_566
F1 F2 2.700(2) 11_656
F1 F2 2.829(4) 14_655
F1 F2 2.829(4) 15_565
F1 N2 2.765(9) 2_465
F2 Mn1 2.095(2) 1_555
F2 Fe1 2.095(2) 1_555
F2 Fe2 1.9142(19) 1_555
F2 F1 2.829(4) 1_555
F2 F1 2.700(2) 5_666
F2 F2 2.934(3) 3_656
F2 F2 2.708(3) 10_566
F2 F2 2.706(3) 14_655
F2 F2 2.993(3) 15_565
F2 N1 3.094(5) 1_555
F2 N1 3.268(5) 3_656
F2 N2 3.395(5) 6_645
F2 C1 3.237(6) 1_555
F2 C1 3.257(5) 8_546
N1 Mn1 2.395(5) 1_555
N1 Mn1 3.441(5) 2_566
N1 Fe1 2.395(5) 1_555
N1 Fe1 3.441(5) 2_566
N1 F2 3.094(5) 1_555
N1 F2 3.268(5) 3_656
N1 F2 3.268(5) 13_666
N1 F2 3.094(5) 15_565
N1 N1 1.314(7) 4_765
N1 N2 2.136(9) 1_555
N1 C1 1.271(9) 1_555
N1 C1 2.106(8) 4_765
N2 F1 2.765(9) 2_565
N2 F2 3.395(5) 6_654
N2 F2 3.395(5) 7_564
N2 F2 3.395(5) 9_554
N2 F2 3.395(5) 12_664
N2 N1 2.136(9) 1_555
N2 N1 2.136(9) 4_765
N2 C1 1.359(8) 1_555
N2 C1 1.359(8) 4_765
C1 Mn1 3.177(7) 1_555
C1 Fe1 3.177(7) 1_555
C1 F2 3.237(6) 1_555
C1 F2 3.257(5) 8_556
C1 F2 3.257(5) 10_566
C1 F2 3.237(6) 15_565
C1 N1 1.271(9) 1_555
C1 N1 2.106(8) 4_765
C1 N2 1.359(8) 1_555
C1 C1 2.148(9) 4_765
